data_1545388
loop_
_publ_author_name
'Wei, Junnian'
'Riffel, Madeline N.'
'Diaconescu, Paula L.'

_publ_section_title
;
 Redox Control of Aluminum Ring-Opening Polymerization: A Combined
 Experimental and DFT Investigation
;
_journal_issue 5
_journal_name_full Macromolecules
_journal_page_first 1847
_journal_paper_doi 10.1021/acs.macromol.6b02402
_journal_volume 50
_journal_year 2017
_chemical_formula_sum 'C46 H64 Al Cl Fe O4 S2'
_chemical_formula_weight 863.37
_chemical_name_systematic
;
 ?
;
_space_group_crystal_system orthorhombic
_space_group_IT_number 19
_space_group_name_Hall 'P 2ac 2ab'
_space_group_name_H-M_alt 'P 21 21 21'
_symmetry_space_group_name_Hall 'P 2ac 2ab'
_symmetry_space_group_name_H-M 'P 21 21 21'
_atom_sites_solution_hydrogens mixed
_audit_creation_method SHELXL-2013
_cell_angle_alpha 90
_cell_angle_beta 90
_cell_angle_gamma 90
_cell_formula_units_Z 4
_cell_length_a 10.4011(7)
_cell_length_b 14.8949(10)
_cell_length_c 29.040(2)
_cell_measurement_reflns_used 9045
_cell_measurement_temperature 100(2)
_cell_measurement_theta_max 26.51
_cell_measurement_theta_min 2.36
_cell_volume 4499.0(5)
_computing_cell_refinement 'Bruker SAINT'
_computing_data_collection 'Bruker APEX2'
_computing_data_reduction 'Bruker SAINT'
_computing_molecular_graphics 'Bruker SHELXTL'
_computing_publication_material 'Bruker SHELXTL'
_computing_structure_refinement 'SHELXL-97 (Sheldrick, 2008)'
_computing_structure_solution 'SHELXS-97 (Sheldrick, 2008)'
_diffrn_ambient_temperature 100(2)
_diffrn_detector_area_resol_mean 8.3333
_diffrn_measured_fraction_theta_full 1.000
_diffrn_measured_fraction_theta_max 0.998
_diffrn_measurement_device_type 'Bruker APEX-II'
_diffrn_measurement_method '\f and \w scans'
_diffrn_radiation_type MoK\a
_diffrn_radiation_wavelength 0.71073
_diffrn_reflns_av_R_equivalents 0.0669
_diffrn_reflns_av_unetI/netI 0.0675
_diffrn_reflns_Laue_measured_fraction_full 1.000
_diffrn_reflns_Laue_measured_fraction_max 0.998
_diffrn_reflns_limit_h_max 13
_diffrn_reflns_limit_h_min -13
_diffrn_reflns_limit_k_max 19
_diffrn_reflns_limit_k_min -19
_diffrn_reflns_limit_l_max 37
_diffrn_reflns_limit_l_min -38
_diffrn_reflns_number 47088
_diffrn_reflns_point_group_measured_fraction_full 1.000
_diffrn_reflns_point_group_measured_fraction_max 0.997
_diffrn_reflns_theta_full 25.242
_diffrn_reflns_theta_max 28.323
_diffrn_reflns_theta_min 1.536
_diffrn_source 'fine-focus sealed tube'
_exptl_absorpt_coefficient_mu 0.548
_exptl_absorpt_correction_T_max 0.7457
_exptl_absorpt_correction_T_min 0.6692
_exptl_absorpt_correction_type multi-scan
_exptl_absorpt_process_details 'Bruker AXS area detector scaling and absorption correction'
_exptl_crystal_colour yellow
_exptl_crystal_density_diffrn 1.275
_exptl_crystal_density_method 'not measured'
_exptl_crystal_description block
_exptl_crystal_F_000 1840
_exptl_crystal_size_max 0.1
_exptl_crystal_size_mid 0.1
_exptl_crystal_size_min 0.1
_refine_diff_density_max 1.221
_refine_diff_density_min -0.588
_refine_diff_density_rms 0.079
_refine_ls_abs_structure_details
;
 Flack x determined using 3363 quotients [(I+)-(I-)]/[(I+)+(I-)]
 (Parsons and Flack (2004), Acta Cryst. A60, s61).
;
_refine_ls_abs_structure_Flack 0.013(8)
_refine_ls_extinction_method none
_refine_ls_goodness_of_fit_ref 1.022
_refine_ls_hydrogen_treatment mixed
_refine_ls_matrix_type full
_refine_ls_number_parameters 520
_refine_ls_number_reflns 11180
_refine_ls_number_restraints 30
_refine_ls_restrained_S_all 1.044
_refine_ls_R_factor_all 0.0729
_refine_ls_R_factor_gt 0.0487
_refine_ls_shift/su_max 0.003
_refine_ls_shift/su_mean 0.000
_refine_ls_structure_factor_coef Fsqd
_refine_ls_weighting_details 'w=1/[\s^2^(Fo^2^)+(0.0696P)^2^+1.0506P] where P=(Fo^2^+2Fc^2^)/3'
_refine_ls_weighting_scheme calc
_refine_ls_wR_factor_gt 0.1152
_refine_ls_wR_factor_ref 0.1247
_reflns_Friedel_coverage 0.804
_reflns_Friedel_fraction_full 1.000
_reflns_Friedel_fraction_max 0.996
_reflns_number_gt 8827
_reflns_number_total 11180
_reflns_threshold_expression 'I > 2\s(I)'
_cod_data_source_file ma6b02402_si_002.cif
_cod_data_source_block pld1603sm_a
_cod_depositor_comments 'Adding full bibliography for 1545388.cif.'
_cod_original_cell_volume 4498.9(5)
_cod_database_code 1545388
_shelx_space_group_comment
;
The symmetry employed for this shelxl refinement is uniquely defined
by the following loop, which should always be used as a source of
symmetry information in preference to the above space-group names.
They are only intended as comments.
;
_shelxl_version_number 2013-4

loop_
_space_group_symop_operation_xyz
'x, y, z'
'-x+1/2, -y, z+1/2'
'-x, y+1/2, -z+1/2'
'x+1/2, -y+1/2, -z'

loop_
_atom_site_label
_atom_site_type_symbol
_atom_site_fract_x
_atom_site_fract_y
_atom_site_fract_z
_atom_site_U_iso_or_equiv
_atom_site_adp_type
_atom_site_occupancy
_atom_site_site_symmetry_order
_atom_site_calc_flag
_atom_site_refinement_flags_posn
_atom_site_refinement_flags_adp
Fe1 Fe 0.93173(6) 0.36852(4) 0.46998(2) 0.02048(16) Uani 1 1 d . .
Cl1 Cl 0.67500(11) 0.74811(7) 0.44823(4) 0.0221(2) Uani 1 1 d . .
S1 S 0.61158(11) 0.39180(8) 0.43815(4) 0.0215(2) Uani 1 1 d . .
S2 S 0.89982(10) 0.60025(7) 0.47704(4) 0.0172(2) Uani 1 1 d . .
Al1 Al 0.64877(12) 0.60393(9) 0.44999(4) 0.0154(3) Uani 1 1 d . .
O1 O 0.6932(3) 0.5651(2) 0.39612(10) 0.0205(7) Uani 1 1 d . .
O2 O 0.6328(3) 0.5731(2) 0.50755(10) 0.0173(6) Uani 1 1 d . .
O3 O 0.4697(3) 0.6018(2) 0.43860(10) 0.0198(6) Uani 1 1 d . .
C1 C 0.7413(4) 0.3363(3) 0.46588(15) 0.0188(9) Uani 1 1 d . .
C2 C 0.8179(5) 0.2643(3) 0.45033(17) 0.0247(10) Uani 1 1 d . .
H2 H 0.8154 0.2387 0.4211 0.030 Uiso 1 1 calc R U
C3 C 0.8996(5) 0.2377(3) 0.48706(16) 0.0276(11) Uani 1 1 d . .
H3 H 0.9596 0.1914 0.4861 0.033 Uiso 1 1 calc R U
C4 C 0.8740(5) 0.2934(3) 0.52509(17) 0.0236(10) Uani 1 1 d . .
O4 O 1.3174(15) 0.6921(10) 0.8144(5) 0.205(6) Uani 1 1 d . U
H4 H 0.919(5) 0.288(3) 0.5517(17) 0.019(12) Uiso 1 1 d . .
C5 C 0.7754(5) 0.3545(3) 0.51266(15) 0.0197(9) Uani 1 1 d . .
H5 H 0.746(5) 0.401(4) 0.5323(17) 0.024(13) Uiso 1 1 d . .
C6 C 0.9839(4) 0.5000(3) 0.46404(16) 0.0197(9) Uani 1 1 d . .
C7 C 0.9810(5) 0.4582(3) 0.42004(16) 0.0232(10) Uani 1 1 d . .
H7 H 0.9300 0.4757 0.3953 0.028 Uiso 1 1 calc R U
C8 C 1.0685(5) 0.3856(4) 0.42005(16) 0.0288(11) Uani 1 1 d . .
H8 H 1.093(6) 0.340(4) 0.3932(19) 0.040(16) Uiso 1 1 d . .
C9 C 1.1272(4) 0.3814(3) 0.46438(18) 0.0300(11) Uani 1 1 d . .
H9 H 1.1881 0.3396 0.4738 0.036 Uiso 1 1 calc R U
C10 C 1.0757(5) 0.4527(3) 0.49172(17) 0.0252(10) Uani 1 1 d . .
H10 H 1.0979 0.4660 0.5220 0.030 Uiso 1 1 calc R U
C11 C 0.6720(4) 0.4082(3) 0.38157(14) 0.0175(9) Uani 1 1 d . .
C12 C 0.7068(4) 0.4951(3) 0.36790(15) 0.0177(9) Uani 1 1 d . .
C13 C 0.7598(4) 0.5073(3) 0.32358(15) 0.0167(9) Uani 1 1 d . .
C14 C 0.7763(4) 0.4310(3) 0.29652(16) 0.0177(9) Uani 1 1 d . .
H14 H 0.8136 0.4385 0.2677 0.021 Uiso 1 1 calc R U
C15 C 0.7412(4) 0.3447(3) 0.30943(15) 0.0182(9) Uani 1 1 d . .
C16 C 0.6864(4) 0.3354(3) 0.35227(15) 0.0183(9) Uani 1 1 d . .
H16 H 0.6583 0.2791 0.3618 0.022 Uiso 1 1 calc R U
C17 C 0.7997(5) 0.6009(3) 0.30617(15) 0.0229(10) Uani 1 1 d . .
C18 C 0.6802(6) 0.6612(3) 0.30416(18) 0.0344(13) Uani 1 1 d . .
H18A H 0.6161 0.6336 0.2850 0.052 Uiso 1 1 calc R U
H18B H 0.7032 0.7186 0.2915 0.052 Uiso 1 1 calc R U
H18C H 0.6464 0.6692 0.3347 0.052 Uiso 1 1 calc R U
C19 C 0.8565(5) 0.5967(3) 0.25758(16) 0.0288(11) Uani 1 1 d . .
H19A H 0.9337 0.5613 0.2580 0.043 Uiso 1 1 calc R U
H19B H 0.8763 0.6564 0.2473 0.043 Uiso 1 1 calc R U
H19C H 0.7953 0.5699 0.2370 0.043 Uiso 1 1 calc R U
C20 C 0.9014(6) 0.6429(3) 0.33751(17) 0.0340(12) Uani 1 1 d . .
H20A H 0.9791 0.6082 0.3359 0.051 Uiso 1 1 calc R U
H20B H 0.8705 0.6437 0.3687 0.051 Uiso 1 1 calc R U
H20C H 0.9185 0.7032 0.3276 0.051 Uiso 1 1 calc R U
C21 C 0.7627(5) 0.2620(3) 0.27882(16) 0.0229(10) Uani 1 1 d . .
C22 C 0.8276(5) 0.2847(3) 0.23311(17) 0.0303(11) Uani 1 1 d . .
H22A H 0.7744 0.3255 0.2161 0.045 Uiso 1 1 calc R U
H22B H 0.8398 0.2307 0.2156 0.045 Uiso 1 1 calc R U
H22C H 0.9095 0.3121 0.2390 0.045 Uiso 1 1 calc R U
C23 C 0.6318(5) 0.2186(3) 0.26809(18) 0.0303(12) Uani 1 1 d . .
H23A H 0.5902 0.2021 0.2963 0.045 Uiso 1 1 calc R U
H23B H 0.6447 0.1660 0.2495 0.045 Uiso 1 1 calc R U
H23C H 0.5790 0.2607 0.2517 0.045 Uiso 1 1 calc R U
C24 C 0.8461(5) 0.1941(3) 0.30461(17) 0.0294(11) Uani 1 1 d . .
H24A H 0.9292 0.2198 0.3104 0.044 Uiso 1 1 calc R U
H24B H 0.8556 0.1409 0.2863 0.044 Uiso 1 1 calc R U
H24C H 0.8060 0.1791 0.3334 0.044 Uiso 1 1 calc R U
C25 C 0.8497(4) 0.5826(3) 0.53472(15) 0.0158(8) Uani 1 1 d . .
C26 C 0.7171(4) 0.5705(3) 0.54260(14) 0.0139(8) Uani 1 1 d . .
C27 C 0.6759(4) 0.5522(3) 0.58804(15) 0.0157(8) Uani 1 1 d . .
C28 C 0.7704(4) 0.5427(3) 0.62198(15) 0.0180(9) Uani 1 1 d . .
H28 H 0.7442 0.5282 0.6517 0.022 Uiso 1 1 calc R U
C29 C 0.9017(4) 0.5536(3) 0.61391(15) 0.0171(9) Uani 1 1 d . .
C30 C 0.9384(4) 0.5773(3) 0.56975(15) 0.0168(9) Uani 1 1 d . .
H30 H 1.0243 0.5899 0.5637 0.020 Uiso 1 1 calc R U
C31 C 0.5327(4) 0.5442(3) 0.60024(15) 0.0170(9) Uani 1 1 d . .
C32 C 0.4694(4) 0.4683(3) 0.57218(16) 0.0228(10) Uani 1 1 d . .
H32A H 0.4803 0.4800 0.5399 0.034 Uiso 1 1 calc R U
H32B H 0.3794 0.4657 0.5793 0.034 Uiso 1 1 calc R U
H32C H 0.5091 0.4121 0.5798 0.034 Uiso 1 1 calc R U
C33 C 0.4683(5) 0.6349(3) 0.59064(17) 0.0268(10) Uani 1 1 d . .
H33A H 0.5045 0.6798 0.6105 0.040 Uiso 1 1 calc R U
H33B H 0.3776 0.6302 0.5963 0.040 Uiso 1 1 calc R U
H33C H 0.4824 0.6516 0.5591 0.040 Uiso 1 1 calc R U
C34 C 0.5106(4) 0.5224(4) 0.65123(16) 0.0245(10) Uani 1 1 d . .
H34A H 0.5503 0.4659 0.6585 0.037 Uiso 1 1 calc R U
H34B H 0.4200 0.5188 0.6572 0.037 Uiso 1 1 calc R U
H34C H 0.5477 0.5688 0.6699 0.037 Uiso 1 1 calc R U
C35 C 1.0036(4) 0.5402(3) 0.65137(16) 0.0219(10) Uani 1 1 d . .
C36 C 1.1069(5) 0.4752(4) 0.63386(19) 0.0392(14) Uani 1 1 d . .
H36A H 1.0674 0.4193 0.6254 0.059 Uiso 1 1 calc R U
H36B H 1.1690 0.4648 0.6577 0.059 Uiso 1 1 calc R U
H36C H 1.1489 0.5007 0.6075 0.059 Uiso 1 1 calc R U
C37 C 0.9473(5) 0.5002(3) 0.69529(16) 0.0268(11) Uani 1 1 d . .
H37A H 0.8811 0.5390 0.7069 0.040 Uiso 1 1 calc R U
H37B H 1.0139 0.4942 0.7180 0.040 Uiso 1 1 calc R U
H37C H 0.9115 0.4422 0.6887 0.040 Uiso 1 1 calc R U
C38 C 1.0677(6) 0.6302(4) 0.66250(17) 0.0367(12) Uani 1 1 d . .
H38A H 1.1085 0.6533 0.6353 0.055 Uiso 1 1 calc R U
H38B H 1.1309 0.6216 0.6862 0.055 Uiso 1 1 calc R U
H38C H 1.0038 0.6720 0.6730 0.055 Uiso 1 1 calc R U
C39 C 0.4119(6) 0.5850(5) 0.3942(2) 0.0542(19) Uani 1 1 d . .
H39A H 0.4232 0.5227 0.3854 0.065 Uiso 1 1 calc R U
H39B H 0.4506 0.6228 0.3708 0.065 Uiso 1 1 calc R U
C40 C 0.2708(6) 0.6069(5) 0.3997(2) 0.0429(14) Uani 1 1 d . .
H40A H 0.2337 0.6271 0.3709 0.052 Uiso 1 1 calc R U
H40B H 0.2230 0.5553 0.4108 0.052 Uiso 1 1 calc R U
C41 C 0.2724(6) 0.6795(5) 0.4341(2) 0.0471(16) Uani 1 1 d . .
H41A H 0.1894 0.6855 0.4489 0.056 Uiso 1 1 calc R U
H41B H 0.2954 0.7363 0.4200 0.056 Uiso 1 1 calc R U
C42 C 0.3750(5) 0.6493(4) 0.46833(17) 0.0325(12) Uani 1 1 d . .
H42A H 0.4140 0.7003 0.4837 0.039 Uiso 1 1 calc R U
H42B H 0.3391 0.6092 0.4913 0.039 Uiso 1 1 calc R U
C45 C 1.3446(14) 0.6162(13) 0.7894(5) 0.146(5) Uani 1 1 d . U
H45A H 1.4290 0.5957 0.7989 0.175 Uiso 1 1 calc R U
H45B H 1.3518 0.6342 0.7574 0.175 Uiso 1 1 calc R U
C44 C 1.1354(13) 0.6057(10) 0.8042(5) 0.140(5) Uani 1 1 d . U
H44A H 1.0933 0.6254 0.7761 0.168 Uiso 1 1 calc R U
H44B H 1.0733 0.5723 0.8223 0.168 Uiso 1 1 calc R U
C43 C 1.1819(11) 0.6895(13) 0.8321(5) 0.154(5) Uani 1 1 d . U
H43A H 1.1342 0.7433 0.8242 0.185 Uiso 1 1 calc R U
H43B H 1.1782 0.6796 0.8651 0.185 Uiso 1 1 calc R U
C46 C 1.2596(17) 0.5390(11) 0.7909(6) 0.168(6) Uani 1 1 d . U
H46A H 1.2811 0.4963 0.8149 0.202 Uiso 1 1 calc R U
H46B H 1.2504 0.5090 0.7614 0.202 Uiso 1 1 calc R U

loop_
_atom_site_aniso_label
_atom_site_aniso_U_11
_atom_site_aniso_U_22
_atom_site_aniso_U_33
_atom_site_aniso_U_23
_atom_site_aniso_U_13
_atom_site_aniso_U_12
Fe1 0.0232(3) 0.0198(3) 0.0185(3) 0.0010(3) 0.0030(3) 0.0057(3)
Cl1 0.0261(5) 0.0157(5) 0.0244(5) 0.0008(4) -0.0026(5) 0.0003(4)
S1 0.0219(5) 0.0256(6) 0.0170(5) 0.0034(4) 0.0065(4) 0.0019(5)
S2 0.0164(5) 0.0182(5) 0.0171(5) 0.0033(4) 0.0022(4) -0.0001(4)
Al1 0.0174(6) 0.0155(6) 0.0132(6) -0.0001(5) 0.0013(5) -0.0007(5)
O1 0.0251(17) 0.0196(16) 0.0169(16) -0.0004(12) 0.0005(13) 0.0023(13)
O2 0.0161(16) 0.0211(15) 0.0148(14) -0.0007(12) 0.0007(12) 0.0005(12)
O3 0.0196(15) 0.0232(15) 0.0167(15) -0.0032(13) -0.0015(12) 0.0012(13)
C1 0.023(2) 0.016(2) 0.017(2) 0.0031(17) 0.0042(19) -0.0015(17)
C2 0.032(3) 0.021(2) 0.022(2) -0.0019(19) -0.001(2) 0.003(2)
C3 0.039(3) 0.019(2) 0.025(2) 0.0016(19) 0.000(2) 0.007(2)
C4 0.034(3) 0.020(2) 0.016(2) 0.0031(18) 0.000(2) 0.0022(19)
O4 0.234(11) 0.200(10) 0.180(9) 0.059(8) -0.034(9) -0.015(9)
C5 0.026(2) 0.016(2) 0.017(2) 0.0025(17) 0.0062(18) -0.0024(18)
C6 0.015(2) 0.024(2) 0.020(2) 0.0007(18) 0.0057(18) 0.0007(17)
C7 0.016(2) 0.034(3) 0.020(2) 0.0023(19) 0.0045(18) 0.002(2)
C8 0.027(3) 0.034(3) 0.026(2) -0.002(2) 0.009(2) 0.009(2)
C9 0.019(2) 0.034(3) 0.036(3) -0.002(2) 0.003(2) 0.012(2)
C10 0.023(2) 0.029(2) 0.023(2) -0.0007(19) -0.001(2) 0.005(2)
C11 0.015(2) 0.023(2) 0.014(2) 0.0024(17) 0.0020(17) 0.0019(18)
C12 0.013(2) 0.021(2) 0.020(2) -0.0027(17) -0.0034(17) 0.0004(17)
C13 0.016(2) 0.018(2) 0.016(2) -0.0014(17) -0.0007(17) -0.0025(17)
C14 0.014(2) 0.025(2) 0.014(2) -0.0013(18) 0.0010(17) -0.0012(17)
C15 0.016(2) 0.021(2) 0.018(2) -0.0034(17) -0.0008(18) 0.0007(17)
C16 0.017(2) 0.018(2) 0.020(2) 0.0007(17) -0.0005(18) -0.0028(17)
C17 0.033(3) 0.021(2) 0.014(2) -0.0019(18) 0.0010(19) -0.008(2)
C18 0.054(4) 0.023(3) 0.026(3) 0.007(2) 0.004(3) 0.002(2)
C19 0.041(3) 0.025(2) 0.020(2) 0.003(2) 0.005(2) -0.013(2)
C20 0.046(3) 0.032(3) 0.024(2) -0.002(2) 0.003(2) -0.023(3)
C21 0.031(3) 0.017(2) 0.020(2) -0.0033(18) 0.004(2) 0.001(2)
C22 0.042(3) 0.023(2) 0.026(3) -0.005(2) 0.007(2) 0.006(2)
C23 0.037(3) 0.025(2) 0.029(3) -0.004(2) -0.004(2) -0.005(2)
C24 0.038(3) 0.021(2) 0.029(3) -0.0011(19) 0.001(2) 0.007(2)
C25 0.017(2) 0.0134(19) 0.016(2) 0.0015(16) 0.0034(17) -0.0004(15)
C26 0.016(2) 0.0114(18) 0.015(2) -0.0018(15) -0.0009(16) -0.0007(15)
C27 0.016(2) 0.014(2) 0.017(2) -0.0026(16) 0.0030(18) -0.0010(17)
C28 0.021(2) 0.020(2) 0.013(2) 0.0012(17) 0.0016(17) -0.0015(18)
C29 0.020(2) 0.014(2) 0.017(2) -0.0007(16) -0.0003(18) 0.0015(17)
C30 0.011(2) 0.017(2) 0.022(2) -0.0009(16) 0.0013(18) -0.0002(16)
C31 0.017(2) 0.020(2) 0.014(2) -0.0014(17) 0.0002(17) 0.0019(17)
C32 0.018(2) 0.030(3) 0.021(2) -0.0058(19) 0.0018(18) -0.0057(19)
C33 0.023(2) 0.031(3) 0.026(2) -0.008(2) 0.0033(19) 0.011(2)
C34 0.018(2) 0.036(3) 0.019(2) -0.001(2) 0.0037(19) -0.003(2)
C35 0.017(2) 0.030(3) 0.019(2) 0.0027(19) -0.0031(18) -0.0014(19)
C36 0.026(3) 0.059(4) 0.033(3) 0.007(3) -0.001(2) 0.018(3)
C37 0.022(2) 0.034(3) 0.024(3) 0.0069(19) -0.004(2) -0.001(2)
C38 0.044(3) 0.041(3) 0.024(3) 0.004(2) -0.008(2) -0.017(3)
C39 0.035(3) 0.099(6) 0.028(3) -0.024(3) -0.010(3) 0.017(4)
C40 0.033(3) 0.057(4) 0.039(3) -0.005(3) -0.009(2) 0.004(3)
C41 0.029(3) 0.062(4) 0.050(4) -0.013(3) -0.014(3) 0.015(3)
C42 0.025(2) 0.051(3) 0.022(2) -0.007(2) 0.004(2) 0.007(2)
C45 0.111(8) 0.202(11) 0.126(9) 0.025(9) 0.014(7) -0.042(9)
C44 0.123(8) 0.151(9) 0.147(9) 0.039(8) 0.049(8) 0.047(8)
C43 0.063(6) 0.269(13) 0.130(9) 0.031(9) -0.051(7) -0.011(8)
C46 0.196(12) 0.135(10) 0.173(10) 0.046(9) -0.039(10) -0.004(9)

loop_
_atom_type_symbol
_atom_type_description
_atom_type_scat_dispersion_real
_atom_type_scat_dispersion_imag
_atom_type_scat_source
C C 0.0033 0.0016 'International Tables Vol C Tables 4.2.6.8 and 6.1.1.4'
H H 0.0000 0.0000 'International Tables Vol C Tables 4.2.6.8 and 6.1.1.4'
O O 0.0106 0.0060 'International Tables Vol C Tables 4.2.6.8 and 6.1.1.4'
Al Al 0.0645 0.0514 'International Tables Vol C Tables 4.2.6.8 and 6.1.1.4'
S S 0.1246 0.1234 'International Tables Vol C Tables 4.2.6.8 and 6.1.1.4'
Cl Cl 0.1484 0.1585 'International Tables Vol C Tables 4.2.6.8 and 6.1.1.4'
Fe Fe 0.3463 0.8444 'International Tables Vol C Tables 4.2.6.8 and 6.1.1.4'

loop_
_geom_angle_atom_site_label_1
_geom_angle_atom_site_label_2
_geom_angle_atom_site_label_3
_geom_angle
C2 Fe1 C7 116.56(19)
C2 Fe1 C3 40.82(19)
C7 Fe1 C3 147.3(2)
C2 Fe1 C6 149.76(19)
C7 Fe1 C6 40.81(19)
C3 Fe1 C6 169.18(19)
C2 Fe1 C1 40.50(18)
C7 Fe1 C1 110.89(18)
C3 Fe1 C1 68.32(19)
C6 Fe1 C1 118.60(17)
C2 Fe1 C4 68.3(2)
C7 Fe1 C4 172.18(19)
C3 Fe1 C4 40.34(19)
C6 Fe1 C4 132.09(19)
C1 Fe1 C4 68.40(19)
C2 Fe1 C8 107.5(2)
C7 Fe1 C8 40.47(19)
C3 Fe1 C8 113.9(2)
C6 Fe1 C8 68.63(19)
C1 Fe1 C8 131.5(2)
C4 Fe1 C8 145.8(2)
C2 Fe1 C9 128.8(2)
C7 Fe1 C9 68.4(2)
C3 Fe1 C9 105.7(2)
C6 Fe1 C9 68.88(19)
C1 Fe1 C9 168.59(19)
C4 Fe1 C9 113.9(2)
C8 Fe1 C9 40.8(2)
C2 Fe1 C10 167.72(19)
C7 Fe1 C10 68.58(19)
C3 Fe1 C10 129.0(2)
C6 Fe1 C10 41.01(18)
C1 Fe1 C10 150.39(18)
C4 Fe1 C10 107.9(2)
C8 Fe1 C10 68.6(2)
C9 Fe1 C10 40.83(19)
C2 Fe1 C5 68.37(19)
C7 Fe1 C5 134.02(19)
C3 Fe1 C5 68.08(19)
C6 Fe1 C5 111.03(18)
C1 Fe1 C5 40.86(18)
C4 Fe1 C5 40.49(18)
C8 Fe1 C5 171.7(2)
C9 Fe1 C5 147.4(2)
C10 Fe1 C5 116.99(19)
C1 S1 C11 102.4(2)
C6 S2 C25 102.8(2)
C6 S2 Al1 115.34(16)
C25 S2 Al1 89.62(15)
O1 Al1 O2 143.62(16)
O1 Al1 O3 95.71(15)
O2 Al1 O3 93.98(15)
O1 Al1 Cl1 106.05(12)
O2 Al1 Cl1 107.21(12)
O3 Al1 Cl1 97.84(12)
O1 Al1 S2 89.88(12)
O2 Al1 S2 79.03(11)
O3 Al1 S2 173.00(11)
Cl1 Al1 S2 84.61(6)
C12 O1 Al1 147.7(3)
C26 O2 Al1 132.3(3)
C39 O3 C42 109.0(4)
C39 O3 Al1 124.6(3)
C42 O3 Al1 122.8(3)
C2 C1 C5 107.9(4)
C2 C1 S1 129.7(4)
C5 C1 S1 122.1(3)
C2 C1 Fe1 69.4(3)
C5 C1 Fe1 70.1(3)
S1 C1 Fe1 130.9(2)
C1 C2 C3 108.1(4)
C1 C2 Fe1 70.1(3)
C3 C2 Fe1 69.8(3)
C1 C2 H2 126.0
C3 C2 H2 126.0
Fe1 C2 H2 125.8
C4 C3 C2 108.1(4)
C4 C3 Fe1 70.0(3)
C2 C3 Fe1 69.4(3)
C4 C3 H3 125.9
C2 C3 H3 125.9
Fe1 C3 H3 126.2
C3 C4 C5 108.4(4)
C3 C4 Fe1 69.7(3)
C5 C4 Fe1 70.2(3)
C3 C4 H4 121(3)
C5 C4 H4 130(3)
Fe1 C4 H4 124(3)
C45 O4 C43 110.7(15)
C4 C5 C1 107.4(4)
C4 C5 Fe1 69.3(3)
C1 C5 Fe1 69.1(3)
C4 C5 H5 123(3)
C1 C5 H5 129(3)
Fe1 C5 H5 123(3)
C7 C6 C10 107.6(4)
C7 C6 S2 123.4(4)
C10 C6 S2 128.6(4)
C7 C6 Fe1 69.5(3)
C10 C6 Fe1 70.0(3)
S2 C6 Fe1 131.3(2)
C8 C7 C6 108.8(4)
C8 C7 Fe1 70.1(3)
C6 C7 Fe1 69.7(3)
C8 C7 H7 125.6
C6 C7 H7 125.6
Fe1 C7 H7 126.1
C7 C8 C9 108.1(4)
C7 C8 Fe1 69.4(3)
C9 C8 Fe1 69.7(3)
C7 C8 H8 130(3)
C9 C8 H8 122(3)
Fe1 C8 H8 127(3)
C8 C9 C10 107.9(4)
C8 C9 Fe1 69.6(3)
C10 C9 Fe1 69.8(3)
C8 C9 H9 126.0
C10 C9 H9 126.0
Fe1 C9 H9 126.2
C9 C10 C6 107.6(4)
C9 C10 Fe1 69.4(3)
C6 C10 Fe1 69.0(3)
C9 C10 H10 126.2
C6 C10 H10 126.2
Fe1 C10 H10 127.0
C16 C11 C12 121.4(4)
C16 C11 S1 119.9(3)
C12 C11 S1 118.8(3)
O1 C12 C11 121.3(4)
O1 C12 C13 120.1(4)
C11 C12 C13 118.5(4)
C14 C13 C12 117.3(4)
C14 C13 C17 121.3(4)
C12 C13 C17 121.4(4)
C15 C14 C13 124.8(4)
C15 C14 H14 117.6
C13 C14 H14 117.6
C16 C15 C14 116.5(4)
C16 C15 C21 120.2(4)
C14 C15 C21 123.3(4)
C15 C16 C11 121.4(4)
C15 C16 H16 119.3
C11 C16 H16 119.3
C20 C17 C19 107.3(4)
C20 C17 C18 110.1(4)
C19 C17 C18 107.5(4)
C20 C17 C13 111.2(4)
C19 C17 C13 111.7(4)
C18 C17 C13 108.9(4)
C17 C18 H18A 109.5
C17 C18 H18B 109.5
H18A C18 H18B 109.5
C17 C18 H18C 109.5
H18A C18 H18C 109.5
H18B C18 H18C 109.5
C17 C19 H19A 109.5
C17 C19 H19B 109.5
H19A C19 H19B 109.5
C17 C19 H19C 109.5
H19A C19 H19C 109.5
H19B C19 H19C 109.5
C17 C20 H20A 109.5
C17 C20 H20B 109.5
H20A C20 H20B 109.5
C17 C20 H20C 109.5
H20A C20 H20C 109.5
H20B C20 H20C 109.5
C22 C21 C24 108.7(4)
C22 C21 C15 112.9(4)
C24 C21 C15 109.2(4)
C22 C21 C23 108.0(4)
C24 C21 C23 108.9(4)
C15 C21 C23 109.0(4)
C21 C22 H22A 109.5
C21 C22 H22B 109.5
H22A C22 H22B 109.5
C21 C22 H22C 109.5
H22A C22 H22C 109.5
H22B C22 H22C 109.5
C21 C23 H23A 109.5
C21 C23 H23B 109.5
H23A C23 H23B 109.5
C21 C23 H23C 109.5
H23A C23 H23C 109.5
H23B C23 H23C 109.5
C21 C24 H24A 109.5
C21 C24 H24B 109.5
H24A C24 H24B 109.5
C21 C24 H24C 109.5
H24A C24 H24C 109.5
H24B C24 H24C 109.5
C30 C25 C26 121.9(4)
C30 C25 S2 120.6(3)
C26 C25 S2 117.4(3)
O2 C26 C25 120.8(4)
O2 C26 C27 121.0(4)
C25 C26 C27 118.2(4)
C28 C27 C26 117.6(4)
C28 C27 C31 120.7(4)
C26 C27 C31 121.6(4)
C29 C28 C27 123.9(4)
C29 C28 H28 118.1
C27 C28 H28 118.1
C30 C29 C28 117.1(4)
C30 C29 C35 120.1(4)
C28 C29 C35 122.9(4)
C25 C30 C29 121.0(4)
C25 C30 H30 119.5
C29 C30 H30 119.5
C34 C31 C33 107.2(4)
C34 C31 C27 112.6(4)
C33 C31 C27 108.3(4)
C34 C31 C32 106.9(4)
C33 C31 C32 111.3(4)
C27 C31 C32 110.5(4)
C31 C32 H32A 109.5
C31 C32 H32B 109.5
H32A C32 H32B 109.5
C31 C32 H32C 109.5
H32A C32 H32C 109.5
H32B C32 H32C 109.5
C31 C33 H33A 109.5
C31 C33 H33B 109.5
H33A C33 H33B 109.5
C31 C33 H33C 109.5
H33A C33 H33C 109.5
H33B C33 H33C 109.5
C31 C34 H34A 109.5
C31 C34 H34B 109.5
H34A C34 H34B 109.5
C31 C34 H34C 109.5
H34A C34 H34C 109.5
H34B C34 H34C 109.5
C37 C35 C38 109.4(4)
C37 C35 C29 112.3(4)
C38 C35 C29 109.7(4)
C37 C35 C36 107.4(4)
C38 C35 C36 108.6(4)
C29 C35 C36 109.3(4)
C35 C36 H36A 109.5
C35 C36 H36B 109.5
H36A C36 H36B 109.5
C35 C36 H36C 109.5
H36A C36 H36C 109.5
H36B C36 H36C 109.5
C35 C37 H37A 109.5
C35 C37 H37B 109.5
H37A C37 H37B 109.5
C35 C37 H37C 109.5
H37A C37 H37C 109.5
H37B C37 H37C 109.5
C35 C38 H38A 109.5
C35 C38 H38B 109.5
H38A C38 H38B 109.5
C35 C38 H38C 109.5
H38A C38 H38C 109.5
H38B C38 H38C 109.5
O3 C39 C40 105.8(4)
O3 C39 H39A 110.6
C40 C39 H39A 110.6
O3 C39 H39B 110.6
C40 C39 H39B 110.6
H39A C39 H39B 108.7
C41 C40 C39 102.7(5)
C41 C40 H40A 111.2
C39 C40 H40A 111.2
C41 C40 H40B 111.2
C39 C40 H40B 111.2
H40A C40 H40B 109.1
C40 C41 C42 103.5(5)
C40 C41 H41A 111.1
C42 C41 H41A 111.1
C40 C41 H41B 111.1
C42 C41 H41B 111.1
H41A C41 H41B 109.0
O3 C42 C41 103.0(4)
O3 C42 H42A 111.2
C41 C42 H42A 111.2
O3 C42 H42B 111.2
C41 C42 H42B 111.2
H42A C42 H42B 109.1
O4 C45 C46 120.8(15)
O4 C45 H45A 107.1
C46 C45 H45A 107.1
O4 C45 H45B 107.1
C46 C45 H45B 107.1
H45A C45 H45B 106.8
C43 C44 C46 110.8(13)
C43 C44 H44A 109.5
C46 C44 H44A 109.5
C43 C44 H44B 109.5
C46 C44 H44B 109.5
H44A C44 H44B 108.1
O4 C43 C44 97.7(14)
O4 C43 H43A 112.2
C44 C43 H43A 112.2
O4 C43 H43B 112.2
C44 C43 H43B 112.2
H43A C43 H43B 109.8
C45 C46 C44 90.3(12)
C45 C46 H46A 113.6
C44 C46 H46A 113.6
C45 C46 H46B 113.6
C44 C46 H46B 113.6
H46A C46 H46B 110.9

loop_
_geom_bond_atom_site_label_1
_geom_bond_atom_site_label_2
_geom_bond_distance
Fe1 C2 2.034(5)
Fe1 C7 2.037(5)
Fe1 C3 2.038(5)
Fe1 C6 2.040(5)
Fe1 C1 2.042(5)
Fe1 C4 2.043(5)
Fe1 C8 2.047(5)
Fe1 C9 2.048(5)
Fe1 C10 2.053(5)
Fe1 C5 2.055(5)
Cl1 Al1 2.1654(16)
S1 C1 1.775(5)
S1 C11 1.776(4)
S2 C6 1.771(5)
S2 C25 1.774(4)
S2 Al1 2.7274(16)
Al1 O1 1.731(3)
Al1 O2 1.741(3)
Al1 O3 1.892(3)
O1 C12 1.333(5)
O2 C26 1.344(5)
O3 C39 1.444(6)
O3 C42 1.488(6)
C1 C2 1.411(6)
C1 C5 1.430(6)
C2 C3 1.420(7)
C2 H2 0.9300
C3 C4 1.407(7)
C3 H3 0.9300
C4 C5 1.418(7)
C4 H4 0.91(5)
O4 C45 1.374(19)
O4 C43 1.501(18)
C5 H5 0.95(5)
C6 C7 1.422(6)
C6 C10 1.434(7)
C7 C8 1.413(7)
C7 H7 0.9300
C8 C9 1.426(7)
C8 H8 1.07(6)
C9 C10 1.431(7)
C9 H9 0.9300
C10 H10 0.9300
C11 C16 1.387(6)
C11 C12 1.402(6)
C12 C13 1.412(6)
C13 C14 1.392(6)
C13 C17 1.540(6)
C14 C15 1.388(6)
C14 H14 0.9300
C15 C16 1.376(6)
C15 C21 1.536(6)
C16 H16 0.9300
C17 C20 1.530(7)
C17 C19 1.531(6)
C17 C18 1.535(7)
C18 H18A 0.9600
C18 H18B 0.9600
C18 H18C 0.9600
C19 H19A 0.9600
C19 H19B 0.9600
C19 H19C 0.9600
C20 H20A 0.9600
C20 H20B 0.9600
C20 H20C 0.9600
C21 C22 1.527(7)
C21 C24 1.528(7)
C21 C23 1.538(7)
C22 H22A 0.9600
C22 H22B 0.9600
C22 H22C 0.9600
C23 H23A 0.9600
C23 H23B 0.9600
C23 H23C 0.9600
C24 H24A 0.9600
C24 H24B 0.9600
C24 H24C 0.9600
C25 C30 1.376(6)
C25 C26 1.409(6)
C26 C27 1.414(6)
C27 C28 1.400(6)
C27 C31 1.536(6)
C28 C29 1.395(6)
C28 H28 0.9300
C29 C30 1.383(6)
C29 C35 1.532(6)
C30 H30 0.9300
C31 C34 1.533(6)
C31 C33 1.535(6)
C31 C32 1.540(6)
C32 H32A 0.9600
C32 H32B 0.9600
C32 H32C 0.9600
C33 H33A 0.9600
C33 H33B 0.9600
C33 H33C 0.9600
C34 H34A 0.9600
C34 H34B 0.9600
C34 H34C 0.9600
C35 C37 1.525(6)
C35 C38 1.531(7)
C35 C36 1.533(7)
C36 H36A 0.9600
C36 H36B 0.9600
C36 H36C 0.9600
C37 H37A 0.9600
C37 H37B 0.9600
C37 H37C 0.9600
C38 H38A 0.9600
C38 H38B 0.9600
C38 H38C 0.9600
C39 C40 1.512(8)
C39 H39A 0.9700
C39 H39B 0.9700
C40 C41 1.471(9)
C40 H40A 0.9700
C40 H40B 0.9700
C41 C42 1.526(7)
C41 H41A 0.9700
C41 H41B 0.9700
C42 H42A 0.9700
C42 H42B 0.9700
C45 C46 1.451(19)
C45 H45A 0.9700
C45 H45B 0.9700
C44 C43 1.57(2)
C44 C46 1.676(19)
C44 H44A 0.9700
C44 H44B 0.9700
C43 H43A 0.9700
C43 H43B 0.9700
C46 H46A 0.9700
C46 H46B 0.9700
